data_4131162
loop_
_publ_author_name
'Bour, James R.'
'Camasso, Nicole M.'
'Meucci, Elizabeth A.'
'Kampf, Jeff W.'
'Canty, Allan J.'
'Sanford, Melanie S.'

_publ_section_title
;
 Carbon-Carbon Bond-Forming Reductive Elimination from Isolated
 Nickel(III) Complexes.
;
_journal_issue 49
_journal_name_full 'Journal of the American Chemical Society'
_journal_page_first 16105
_journal_page_last 16111
_journal_paper_doi 10.1021/jacs.6b10350
_journal_volume 138
_journal_year 2016
_chemical_formula_moiety 'C19 H24 B F3 N6 Ni P'
_chemical_formula_sum 'C19 H24 B F3 N6 Ni P'
_chemical_formula_weight 493.93
_space_group_crystal_system monoclinic
_space_group_IT_number 9
_space_group_name_Hall 'C -2yc'
_space_group_name_H-M_alt 'C 1 c 1'
_atom_sites_solution_hydrogens mixed
_atom_sites_solution_primary direct
_atom_sites_solution_secondary difmap
_audit_creation_method SHELXL-2014/6
_cell_angle_alpha 90
_cell_angle_beta 100.4640(9)
_cell_angle_gamma 90
_cell_formula_units_Z 4
_cell_length_a 8.50891(8)
_cell_length_b 17.83577(13)
_cell_length_c 15.13048(14)
_cell_measurement_reflns_used 11867
_cell_measurement_temperature 85(2)
_cell_measurement_theta_max 68.8230
_cell_measurement_theta_min 4.9520
_cell_volume 2258.06(3)
_computing_cell_refinement 'CrysAlisPro 1.171.38.41 (Rigaku OD, 2015)'
_computing_data_collection 'CrystalClear-SM Expert 2.0 r16 (Rigaku, 2014)'
_computing_data_reduction 'CrysAlisPro 1.171.38.41 (Rigaku OD, 2015)'
_computing_molecular_graphics 'Bruker SHELXTL'
_computing_publication_material 'Bruker SHELXTL'
_computing_structure_refinement 'SHELXL-2014/6 (Sheldrick, 2014)'
_computing_structure_solution 'SHELXT (Sheldrick, 2014)'
_diffrn_ambient_temperature 85(2)
_diffrn_detector_area_resol_mean 14.629
_diffrn_measured_fraction_theta_full 0.982
_diffrn_measured_fraction_theta_max 0.975
_diffrn_measurement_device_type 'Rigaku Saturn 944+ CCD'
_diffrn_measurement_method '\w scans'
_diffrn_radiation_type CuK\a
_diffrn_radiation_wavelength 1.54184
_diffrn_reflns_av_R_equivalents 0.0610
_diffrn_reflns_av_unetI/netI 0.0387
_diffrn_reflns_Laue_measured_fraction_full 0.982
_diffrn_reflns_Laue_measured_fraction_max 0.975
_diffrn_reflns_limit_h_max 10
_diffrn_reflns_limit_h_min -10
_diffrn_reflns_limit_k_max 21
_diffrn_reflns_limit_k_min -21
_diffrn_reflns_limit_l_max 18
_diffrn_reflns_limit_l_min -18
_diffrn_reflns_number 17165
_diffrn_reflns_point_group_measured_fraction_full 0.809
_diffrn_reflns_point_group_measured_fraction_max 0.800
_diffrn_reflns_theta_full 67.684
_diffrn_reflns_theta_max 69.266
_diffrn_reflns_theta_min 4.959
_diffrn_source 'micro-focus rotating anode'
_exptl_absorpt_coefficient_mu 2.292
_exptl_absorpt_correction_T_max 1.00000
_exptl_absorpt_correction_T_min 0.90610
_exptl_absorpt_correction_type multi-scan
_exptl_absorpt_process_details
; 
CrysAlisPro 1.171.38.41 (Rigaku Oxford Diffraction, 2015) 
Empirical absorption correction using spherical harmonics, 
 implemented in SCALE3 ABSPACK scaling algorithm. 
;
_exptl_crystal_colour blue
_exptl_crystal_density_diffrn 1.453
_exptl_crystal_density_method 'not measured'
_exptl_crystal_description needle
_exptl_crystal_F_000 1020
_exptl_crystal_size_max 0.150
_exptl_crystal_size_mid 0.020
_exptl_crystal_size_min 0.020
_refine_diff_density_max 0.250
_refine_diff_density_min -0.221
_refine_diff_density_rms 0.046
_refine_ls_abs_structure_details
; 
 Flack x determined using 1285 quotients [(I+)-(I-)]/[(I+)+(I-)] 
 (Parsons, Flack and Wagner, Acta Cryst. B69 (2013) 249-259). 
;
_refine_ls_abs_structure_Flack -0.030(17)
_refine_ls_extinction_method none
_refine_ls_goodness_of_fit_ref 1.047
_refine_ls_hydrogen_treatment mixed
_refine_ls_matrix_type full
_refine_ls_number_parameters 287
_refine_ls_number_reflns 3360
_refine_ls_number_restraints 2
_refine_ls_restrained_S_all 1.046
_refine_ls_R_factor_all 0.0269
_refine_ls_R_factor_gt 0.0264
_refine_ls_shift/su_max 0.000
_refine_ls_shift/su_mean 0.000
_refine_ls_structure_factor_coef Fsqd
_refine_ls_weighting_details 'w=1/[\s^2^(Fo^2^)+(0.0447P)^2^+0.3457P] where P=(Fo^2^+2Fc^2^)/3'
_refine_ls_weighting_scheme calc
_refine_ls_wR_factor_gt 0.0667
_refine_ls_wR_factor_ref 0.0670
_reflns_Friedel_coverage 0.637
_reflns_Friedel_fraction_full 0.635
_reflns_Friedel_fraction_max 0.624
_reflns_number_gt 3337
_reflns_number_total 3360
_reflns_threshold_expression 'I > 2\s(I)'
_cod_data_source_file ja6b10350_si_004.cif
_cod_data_source_block jrb3064
_cod_original_cell_volume 2258.06(4)
_cod_original_sg_symbol_H-M 'C c'
_cod_database_code 4131162
_shelx_space_group_comment
; 
The symmetry employed for this shelxl refinement is uniquely defined 
by the following loop, which should always be used as a source of 
symmetry information in preference to the above space-group names. 
They are only intended as comments. 
;
_shelx_estimated_absorpt_t_min 0.725
_shelx_estimated_absorpt_t_max 0.956
_shelxl_version_number 2014/6

loop_
_space_group_symop_operation_xyz
'x, y, z'
'x, -y, z+1/2'
'x+1/2, y+1/2, z'
'x+1/2, -y+1/2, z+1/2'

loop_
_atom_site_label
_atom_site_type_symbol
_atom_site_fract_x
_atom_site_fract_y
_atom_site_fract_z
_atom_site_U_iso_or_equiv
_atom_site_adp_type
_atom_site_occupancy
_atom_site_site_symmetry_order
_atom_site_calc_flag
_atom_site_refinement_flags_posn
_atom_site_refinement_flags_adp
P1 P 0.23185(8) 0.35551(4) 0.37928(5) 0.02025(17) Uani 1 1 d . .
Ni1 Ni 0.49306(4) 0.37505(2) 0.49019(3) 0.01315(13) Uani 1 1 d . .
F1 F 0.4814(2) 0.22014(9) 0.44924(14) 0.0307(4) Uani 1 1 d . .
F2 F 0.7091(2) 0.27149(9) 0.44685(12) 0.0269(4) Uani 1 1 d . .
F4 F 0.6440(2) 0.24355(9) 0.57252(12) 0.0270(4) Uani 1 1 d . .
N1 N 0.7222(3) 0.41431(12) 0.56689(16) 0.0179(5) Uani 1 1 d . .
N2 N 0.7710(3) 0.48369(13) 0.54658(16) 0.0189(5) Uani 1 1 d . .
N3 N 0.4149(3) 0.47921(12) 0.50730(16) 0.0156(5) Uani 1 1 d . .
N4 N 0.5029(3) 0.53965(11) 0.49115(19) 0.0185(4) Uani 1 1 d . .
N5 N 0.5846(3) 0.41068(12) 0.38220(15) 0.0164(5) Uani 1 1 d . .
N6 N 0.6538(3) 0.47983(12) 0.38392(15) 0.0180(5) Uani 1 1 d . .
C1 C 0.8380(4) 0.38714(17) 0.63043(19) 0.0215(6) Uani 1 1 d . .
H1 H 0.8358 0.3392 0.6577 0.026 Uiso 1 1 calc R U
C2 C 0.9622(3) 0.43856(19) 0.6513(2) 0.0272(7) Uani 1 1 d . .
H2 H 1.0583 0.4330 0.6939 0.033 Uiso 1 1 calc R U
C3 C 0.9153(3) 0.49923(17) 0.5969(2) 0.0238(6) Uani 1 1 d . .
H3 H 0.9742 0.5443 0.5949 0.029 Uiso 1 1 calc R U
C4 C 0.2830(3) 0.50531(16) 0.5320(2) 0.0221(6) Uani 1 1 d . .
H4 H 0.2001 0.4752 0.5477 0.027 Uiso 1 1 calc R U
C5 C 0.2844(4) 0.58361(17) 0.5312(2) 0.0292(7) Uani 1 1 d . .
H5 H 0.2047 0.6164 0.5455 0.035 Uiso 1 1 calc R U
C6 C 0.4245(4) 0.60292(15) 0.5057(2) 0.0249(6) Uani 1 1 d . .
H6 H 0.4608 0.6526 0.4991 0.030 Uiso 1 1 calc R U
C7 C 0.5946(4) 0.38093(15) 0.3026(2) 0.0201(6) Uani 1 1 d . .
H7 H 0.5550 0.3328 0.2829 0.024 Uiso 1 1 calc R U
C8 C 0.6707(4) 0.42969(17) 0.25218(19) 0.0245(6) Uani 1 1 d . .
H8 H 0.6924 0.4221 0.1934 0.029 Uiso 1 1 calc R U
C9 C 0.7077(4) 0.49164(17) 0.3070(2) 0.0242(6) Uani 1 1 d . .
H9 H 0.7621 0.5352 0.2927 0.029 Uiso 1 1 calc R U
C10 C 0.5829(4) 0.27412(15) 0.4907(2) 0.0202(6) Uani 1 1 d . .
C11 C 0.4048(3) 0.34049(14) 0.59327(18) 0.0166(5) Uani 1 1 d . .
C12 C 0.4438(4) 0.38104(15) 0.6732(2) 0.0195(6) Uani 1 1 d . .
H12 H 0.5157 0.4221 0.6763 0.023 Uiso 1 1 calc R U
C13 C 0.3791(4) 0.36234(17) 0.7481(2) 0.0245(6) Uani 1 1 d . .
H13 H 0.4067 0.3908 0.8017 0.029 Uiso 1 1 calc R U
C14 C 0.2746(4) 0.30241(18) 0.7453(2) 0.0276(6) Uani 1 1 d . .
H14 H 0.2309 0.2893 0.7967 0.033 Uiso 1 1 calc R U
C15 C 0.2349(4) 0.26175(17) 0.6659(2) 0.0283(7) Uani 1 1 d . .
H15 H 0.1622 0.2210 0.6630 0.034 Uiso 1 1 calc R U
C16 C 0.3002(4) 0.27993(16) 0.5906(2) 0.0221(6) Uani 1 1 d . .
H16 H 0.2733 0.2510 0.5372 0.027 Uiso 1 1 calc R U
C17 C 0.1977(4) 0.4355(2) 0.3025(2) 0.0370(8) Uani 1 1 d . .
H17A H 0.0920 0.4310 0.2644 0.056 Uiso 1 1 calc R U
H17B H 0.2799 0.4363 0.2648 0.056 Uiso 1 1 calc R U
H17C H 0.2030 0.4821 0.3373 0.056 Uiso 1 1 calc R U
C18 C 0.0406(4) 0.3511(2) 0.4182(2) 0.0343(8) Uani 1 1 d . .
H18A H -0.0468 0.3485 0.3662 0.052 Uiso 1 1 calc R U
H18B H 0.0278 0.3960 0.4535 0.052 Uiso 1 1 calc R U
H18C H 0.0382 0.3065 0.4556 0.052 Uiso 1 1 calc R U
C19 C 0.2105(4) 0.2762(2) 0.3013(2) 0.0375(8) Uani 1 1 d . .
H19A H 0.2969 0.2775 0.2664 0.056 Uiso 1 1 calc R U
H19B H 0.1072 0.2795 0.2604 0.056 Uiso 1 1 calc R U
H19C H 0.2159 0.2292 0.3352 0.056 Uiso 1 1 calc R U
B1 B 0.6709(4) 0.52847(17) 0.4689(2) 0.0196(7) Uani 1 1 d . .
H1B H 0.720(4) 0.583(2) 0.461(3) 0.023(9) Uiso 1 1 d . .

loop_
_atom_site_aniso_label
_atom_site_aniso_U_11
_atom_site_aniso_U_22
_atom_site_aniso_U_33
_atom_site_aniso_U_23
_atom_site_aniso_U_13
_atom_site_aniso_U_12
P1 0.0198(3) 0.0234(3) 0.0164(3) 0.0010(3) 0.0003(3) -0.0031(3)
Ni1 0.0168(2) 0.01104(19) 0.0122(2) 0.00058(16) 0.00433(16) 0.00140(16)
F1 0.0360(10) 0.0164(7) 0.0378(10) -0.0092(7) 0.0020(8) 0.0002(7)
F2 0.0328(9) 0.0251(8) 0.0261(9) 0.0016(7) 0.0139(8) 0.0115(7)
F4 0.0409(10) 0.0199(7) 0.0201(8) 0.0046(6) 0.0055(7) 0.0135(7)
N1 0.0197(11) 0.0196(10) 0.0149(10) -0.0008(8) 0.0043(9) 0.0007(8)
N2 0.0174(11) 0.0209(11) 0.0190(12) -0.0043(9) 0.0046(9) -0.0033(8)
N3 0.0174(11) 0.0137(10) 0.0161(11) 0.0002(8) 0.0041(9) -0.0001(8)
N4 0.0239(11) 0.0126(9) 0.0192(10) 0.0024(10) 0.0050(9) -0.0005(9)
N5 0.0198(11) 0.0138(10) 0.0158(11) 0.0011(8) 0.0036(9) -0.0006(8)
N6 0.0216(11) 0.0177(10) 0.0160(11) 0.0017(9) 0.0070(9) -0.0030(9)
C1 0.0211(14) 0.0296(14) 0.0133(13) -0.0006(11) 0.0016(11) 0.0076(11)
C2 0.0177(14) 0.0396(16) 0.0228(15) -0.0108(13) -0.0002(12) 0.0060(12)
C3 0.0182(13) 0.0301(14) 0.0244(15) -0.0106(12) 0.0070(12) -0.0053(11)
C4 0.0219(14) 0.0174(13) 0.0282(15) 0.0029(11) 0.0077(12) 0.0044(10)
C5 0.0379(17) 0.0165(13) 0.0369(17) 0.0021(12) 0.0165(14) 0.0120(12)
C6 0.0368(16) 0.0110(12) 0.0284(15) 0.0022(11) 0.0094(13) 0.0051(11)
C7 0.0263(15) 0.0188(13) 0.0160(14) -0.0023(10) 0.0055(12) -0.0003(10)
C8 0.0317(16) 0.0289(15) 0.0146(13) 0.0009(12) 0.0090(11) 0.0003(12)
C9 0.0275(15) 0.0247(14) 0.0224(15) 0.0058(11) 0.0094(12) -0.0012(11)
C10 0.0266(14) 0.0177(12) 0.0167(13) -0.0008(10) 0.0051(11) 0.0005(10)
C11 0.0189(13) 0.0165(11) 0.0157(13) 0.0024(10) 0.0062(10) 0.0047(10)
C12 0.0226(14) 0.0179(13) 0.0187(14) 0.0005(10) 0.0054(12) 0.0034(10)
C13 0.0317(16) 0.0259(13) 0.0160(14) 0.0017(11) 0.0046(13) 0.0076(12)
C14 0.0340(16) 0.0320(14) 0.0198(14) 0.0092(13) 0.0130(12) 0.0022(12)
C15 0.0331(16) 0.0267(14) 0.0275(15) 0.0075(12) 0.0118(13) -0.0054(12)
C16 0.0286(15) 0.0185(12) 0.0189(13) 0.0029(10) 0.0034(11) -0.0023(11)
C17 0.0299(16) 0.0444(18) 0.0323(18) 0.0163(15) -0.0064(14) -0.0009(14)
C18 0.0205(15) 0.0476(19) 0.0334(19) 0.0021(15) 0.0007(14) -0.0052(13)
C19 0.0359(19) 0.0438(18) 0.0310(18) -0.0167(14) 0.0010(15) -0.0095(14)
B1 0.0245(16) 0.0160(13) 0.0193(16) -0.0005(12) 0.0067(13) -0.0030(12)

loop_
_atom_type_symbol
_atom_type_description
_atom_type_scat_dispersion_real
_atom_type_scat_dispersion_imag
_atom_type_scat_source
C C 0.0181 0.0091 'International Tables Vol C Tables 4.2.6.8 and 6.1.1.4'
H H 0.0000 0.0000 'International Tables Vol C Tables 4.2.6.8 and 6.1.1.4'
B B 0.0090 0.0039 'International Tables Vol C Tables 4.2.6.8 and 6.1.1.4'
N N 0.0311 0.0180 'International Tables Vol C Tables 4.2.6.8 and 6.1.1.4'
F F 0.0727 0.0534 'International Tables Vol C Tables 4.2.6.8 and 6.1.1.4'
P P 0.2955 0.4335 'International Tables Vol C Tables 4.2.6.8 and 6.1.1.4'
Ni Ni -3.0029 0.5091 'International Tables Vol C Tables 4.2.6.8 and 6.1.1.4'

loop_
_geom_angle_atom_site_label_1
_geom_angle_atom_site_label_2
_geom_angle_atom_site_label_3
_geom_angle
C17 P1 C19 101.98(18)
C17 P1 C18 100.93(17)
C19 P1 C18 100.63(18)
C17 P1 Ni1 109.24(11)
C19 P1 Ni1 120.12(12)
C18 P1 Ni1 120.88(11)
C11 Ni1 C10 84.99(12)
C11 Ni1 N3 90.28(10)
C10 Ni1 N3 172.21(11)
C11 Ni1 N5 179.70(11)
C10 Ni1 N5 94.85(11)
N3 Ni1 N5 89.91(10)
C11 Ni1 N1 96.44(10)
C10 Ni1 N1 88.99(10)
N3 Ni1 N1 85.39(9)
N5 Ni1 N1 83.81(9)
C11 Ni1 P1 93.83(8)
C10 Ni1 P1 99.79(9)
N3 Ni1 P1 86.67(6)
N5 Ni1 P1 85.94(6)
N1 Ni1 P1 167.03(7)
C1 N1 N2 106.1(2)
C1 N1 Ni1 137.1(2)
N2 N1 Ni1 116.72(16)
C3 N2 N1 110.1(2)
C3 N2 B1 130.0(3)
N1 N2 B1 119.7(2)
C4 N3 N4 107.1(2)
C4 N3 Ni1 132.59(19)
N4 N3 Ni1 120.33(18)
C6 N4 N3 109.2(3)
C6 N4 B1 130.6(2)
N3 N4 B1 120.0(2)
C7 N5 N6 106.2(2)
C7 N5 Ni1 134.24(19)
N6 N5 Ni1 119.57(17)
C9 N6 N5 109.8(2)
C9 N6 B1 129.9(2)
N5 N6 B1 120.1(2)
N1 C1 C2 110.8(3)
N1 C1 H1 124.6
C2 C1 H1 124.6
C3 C2 C1 104.9(2)
C3 C2 H2 127.6
C1 C2 H2 127.6
N2 C3 C2 108.1(3)
N2 C3 H3 125.9
C2 C3 H3 125.9
N3 C4 C5 109.8(3)
N3 C4 H4 125.1
C5 C4 H4 125.1
C6 C5 C4 105.4(3)
C6 C5 H5 127.3
C4 C5 H5 127.3
N4 C6 C5 108.6(2)
N4 C6 H6 125.7
C5 C6 H6 125.7
N5 C7 C8 111.0(3)
N5 C7 H7 124.5
C8 C7 H7 124.5
C9 C8 C7 104.3(3)
C9 C8 H8 127.8
C7 C8 H8 127.8
N6 C9 C8 108.6(3)
N6 C9 H9 125.7
C8 C9 H9 125.7
F2 C10 F4 102.9(2)
F2 C10 F1 103.9(2)
F4 C10 F1 103.9(2)
F2 C10 Ni1 111.83(19)
F4 C10 Ni1 117.11(19)
F1 C10 Ni1 115.62(19)
C16 C11 C12 118.4(3)
C16 C11 Ni1 123.9(2)
C12 C11 Ni1 117.6(2)
C13 C12 C11 121.1(3)
C13 C12 H12 119.5
C11 C12 H12 119.5
C14 C13 C12 120.5(3)
C14 C13 H13 119.7
C12 C13 H13 119.7
C13 C14 C15 118.8(3)
C13 C14 H14 120.6
C15 C14 H14 120.6
C14 C15 C16 121.0(3)
C14 C15 H15 119.5
C16 C15 H15 119.5
C15 C16 C11 120.2(3)
C15 C16 H16 119.9
C11 C16 H16 119.9
P1 C17 H17A 109.5
P1 C17 H17B 109.5
H17A C17 H17B 109.5
P1 C17 H17C 109.5
H17A C17 H17C 109.5
H17B C17 H17C 109.5
P1 C18 H18A 109.5
P1 C18 H18B 109.5
H18A C18 H18B 109.5
P1 C18 H18C 109.5
H18A C18 H18C 109.5
H18B C18 H18C 109.5
P1 C19 H19A 109.5
P1 C19 H19B 109.5
H19A C19 H19B 109.5
P1 C19 H19C 109.5
H19A C19 H19C 109.5
H19B C19 H19C 109.5
N6 B1 N4 107.8(2)
N6 B1 N2 107.5(2)
N4 B1 N2 107.9(2)
N6 B1 H1B 114(2)
N4 B1 H1B 108(2)
N2 B1 H1B 112.3(19)

loop_
_geom_bond_atom_site_label_1
_geom_bond_atom_site_label_2
_geom_bond_distance
P1 C17 1.829(3)
P1 C19 1.830(3)
P1 C18 1.830(4)
P1 Ni1 2.5540(7)
Ni1 C11 1.950(3)
Ni1 C10 1.955(3)
Ni1 N3 2.006(2)
Ni1 N5 2.035(3)
Ni1 N1 2.195(2)
F1 C10 1.368(3)
F2 C10 1.362(4)
F4 C10 1.366(3)
N1 C1 1.336(4)
N1 N2 1.358(3)
N2 C3 1.351(4)
N2 B1 1.543(4)
N3 C4 1.330(4)
N3 N4 1.360(3)
N4 C6 1.349(4)
N4 B1 1.539(4)
N5 C7 1.333(4)
N5 N6 1.365(3)
N6 C9 1.342(4)
N6 B1 1.536(4)
C1 C2 1.392(4)
C1 H1 0.9500
C2 C3 1.375(5)
C2 H2 0.9500
C3 H3 0.9500
C4 C5 1.397(4)
C4 H4 0.9500
C5 C6 1.362(5)
C5 H5 0.9500
C6 H6 0.9500
C7 C8 1.392(5)
C7 H7 0.9500
C8 C9 1.383(4)
C8 H8 0.9500
C9 H9 0.9500
C11 C16 1.396(4)
C11 C12 1.396(4)
C12 C13 1.387(5)
C12 H12 0.9500
C13 C14 1.386(5)
C13 H13 0.9500
C14 C15 1.392(5)
C14 H14 0.9500
C15 C16 1.393(5)
C15 H15 0.9500
C16 H16 0.9500
C17 H17A 0.9800
C17 H17B 0.9800
C17 H17C 0.9800
C18 H18A 0.9800
C18 H18B 0.9800
C18 H18C 0.9800
C19 H19A 0.9800
C19 H19B 0.9800
C19 H19C 0.9800
B1 H1B 1.06(4)

loop_
_geom_torsion_atom_site_label_1
_geom_torsion_atom_site_label_2
_geom_torsion_atom_site_label_3
_geom_torsion_atom_site_label_4
_geom_torsion
C1 N1 N2 C3 0.1(3)
Ni1 N1 N2 C3 -178.11(19)
C1 N1 N2 B1 174.7(3)
Ni1 N1 N2 B1 -3.5(3)
C4 N3 N4 C6 -0.2(3)
Ni1 N3 N4 C6 178.83(19)
C4 N3 N4 B1 174.7(2)
Ni1 N3 N4 B1 -6.2(3)
C7 N5 N6 C9 -1.0(3)
Ni1 N5 N6 C9 179.21(18)
C7 N5 N6 B1 -176.7(2)
Ni1 N5 N6 B1 3.4(3)
N2 N1 C1 C2 -0.2(3)
Ni1 N1 C1 C2 177.4(2)
N1 C1 C2 C3 0.2(4)
N1 N2 C3 C2 0.1(3)
B1 N2 C3 C2 -173.8(3)
C1 C2 C3 N2 -0.2(3)
N4 N3 C4 C5 0.5(3)
Ni1 N3 C4 C5 -178.4(2)
N3 C4 C5 C6 -0.5(4)
N3 N4 C6 C5 -0.1(3)
B1 N4 C6 C5 -174.4(3)
C4 C5 C6 N4 0.4(4)
N6 N5 C7 C8 0.4(3)
Ni1 N5 C7 C8 -179.8(2)
N5 C7 C8 C9 0.3(3)
N5 N6 C9 C8 1.2(3)
B1 N6 C9 C8 176.4(3)
C7 C8 C9 N6 -0.9(3)
C16 C11 C12 C13 -0.6(4)
Ni1 C11 C12 C13 176.6(2)
C11 C12 C13 C14 0.4(4)
C12 C13 C14 C15 -0.5(5)
C13 C14 C15 C16 0.9(5)
C14 C15 C16 C11 -1.2(4)
C12 C11 C16 C15 1.0(4)
Ni1 C11 C16 C15 -176.1(2)
C9 N6 B1 N4 128.0(3)
N5 N6 B1 N4 -57.2(3)
C9 N6 B1 N2 -116.0(3)
N5 N6 B1 N2 58.8(3)
C6 N4 B1 N6 -127.0(3)
N3 N4 B1 N6 59.3(3)
C6 N4 B1 N2 117.2(3)
N3 N4 B1 N2 -56.5(3)
C3 N2 B1 N6 117.1(3)
N1 N2 B1 N6 -56.3(3)
C3 N2 B1 N4 -127.0(3)
N1 N2 B1 N4 59.7(3)
